data_7223925
loop_
_publ_author_name
'Zhang, Le'
'Feng, Xue Feng'
'Meng, Pan Pan'
'Gong, Le Le'
'Luo, Feng'

_publ_section_title
;
 Thermodynamically stable MOF showing a highly rare
 four-connectedhxg-d-4-Cccmnet with self-penetration, polyrotaxane, and
 polycatenane multi-features
;
_journal_issue 10
_journal_name_full CrystEngComm
_journal_page_first 1693
_journal_paper_doi 10.1039/C5CE02413G
_journal_volume 18
_journal_year 2016
_chemical_formula_sum 'C31 H21 N7 O6 Zn'
_chemical_formula_weight 652.92
_chemical_name_systematic
; 
 ? 
;
_space_group_IT_number 2
_symmetry_cell_setting triclinic
_symmetry_space_group_name_Hall '-P 1'
_symmetry_space_group_name_H-M 'P -1'
_atom_sites_solution_hydrogens geom
_atom_sites_solution_primary direct
_atom_sites_solution_secondary difmap
_audit_creation_method SHELXL-97
_audit_update_record
;
2015-12-09 deposited with the CCDC.
2016-01-18 downloaded from the CCDC.
;
_cell_angle_alpha 100.75(2)
_cell_angle_beta 103.307(16)
_cell_angle_gamma 103.024(18)
_cell_formula_units_Z 2
_cell_length_a 10.882(3)
_cell_length_b 11.386(3)
_cell_length_c 20.627(5)
_cell_measurement_reflns_used 6183
_cell_measurement_temperature 148(2)
_cell_measurement_theta_max 27.34
_cell_measurement_theta_min 2.39
_cell_volume 2345.3(11)
_computing_cell_refinement 'Bruker SMART'
_computing_data_collection 'Bruker SMART'
_computing_data_reduction 'Bruker SAINT'
_computing_molecular_graphics 'Bruker SHELXTL'
_computing_publication_material 'Bruker SHELXTL'
_computing_structure_refinement 'SHELXL-97 (Sheldrick, 1997)'
_computing_structure_solution 'SHELXS-97 (Sheldrick, 1990)'
_diffrn_ambient_temperature 148(2)
_diffrn_measured_fraction_theta_full 0.994
_diffrn_measured_fraction_theta_max 0.994
_diffrn_measurement_device_type 'CCD area detector'
_diffrn_measurement_method 'phi and omega scans'
_diffrn_radiation_monochromator graphite
_diffrn_radiation_source 'fine-focus sealed tube'
_diffrn_radiation_type MoK\a
_diffrn_radiation_wavelength 0.71073
_diffrn_reflns_av_R_equivalents 0.1143
_diffrn_reflns_av_sigmaI/netI 0.1242
_diffrn_reflns_limit_h_max 12
_diffrn_reflns_limit_h_min -12
_diffrn_reflns_limit_k_max 11
_diffrn_reflns_limit_k_min -13
_diffrn_reflns_limit_l_max 24
_diffrn_reflns_limit_l_min -24
_diffrn_reflns_number 29219
_diffrn_reflns_theta_full 25.00
_diffrn_reflns_theta_max 25.00
_diffrn_reflns_theta_min 1.92
_exptl_absorpt_coefficient_mu 0.560
_exptl_absorpt_correction_T_max 0.9060
_exptl_absorpt_correction_T_min 0.8963
_exptl_absorpt_correction_type multi-scan
_exptl_crystal_colour Red
_exptl_crystal_density_diffrn 0.925
_exptl_crystal_density_method 'not measured'
_exptl_crystal_description Block
_exptl_crystal_F_000 668
_exptl_crystal_size_max 0.20
_exptl_crystal_size_mid 0.20
_exptl_crystal_size_min 0.18
_platon_squeeze_details
;
;
_refine_diff_density_max 0.979
_refine_diff_density_min -0.474
_refine_diff_density_rms 0.078
_refine_ls_extinction_method none
_refine_ls_goodness_of_fit_ref 0.912
_refine_ls_hydrogen_treatment mixed
_refine_ls_matrix_type full
_refine_ls_number_parameters 406
_refine_ls_number_reflns 8223
_refine_ls_number_restraints 0
_refine_ls_restrained_S_all 0.912
_refine_ls_R_factor_all 0.1348
_refine_ls_R_factor_gt 0.0806
_refine_ls_shift/su_max 0.000
_refine_ls_shift/su_mean 0.000
_refine_ls_structure_factor_coef Fsqd
_refine_ls_weighting_details 'calc w=1/[\s^2^(Fo^2^)+(0.1229P)^2^+0.0000P] where P=(Fo^2^+2Fc^2^)/3'
_refine_ls_weighting_scheme calc
_refine_ls_wR_factor_gt 0.2046
_refine_ls_wR_factor_ref 0.2256
_reflns_number_gt 4058
_reflns_number_total 8223
_reflns_threshold_expression >2sigma(I)
_cod_data_source_file c5ce02413g2.cif
_cod_data_source_block 2
_cod_depositor_comments
;
The following automatic conversions were performed:

'_symmetry_cell_setting' value 'Triclinic' changed to 'triclinic'
according to
/usr/data/users/saulius/crontab/automatic-downloads/rss-feeds/RSC/lib/dictionaries/cif_core.dic
dictionary named 'cif_core.dic' version 2.4.2 from 2011-04-26.

'_exptl_absorpt_correction_type' value 'Multi-scan' changed to
'multi-scan' according to
/usr/data/users/saulius/crontab/automatic-downloads/rss-feeds/RSC/lib/dictionaries/cif_core.dic
dictionary named 'cif_core.dic' version 2.4.2 from 2011-04-26.

Automatic conversion script
Id: cif_fix_values 4268 2015-11-12 08:31:59Z antanas 

 Adding full bibliography for 7223924--7223925.cif.
;
_cod_original_sg_symbol_H-M P-1
_cod_database_code 7223925

loop_
_symmetry_equiv_pos_as_xyz
'x, y, z'
'-x, -y, -z'

loop_
_atom_site_label
_atom_site_type_symbol
_atom_site_fract_x
_atom_site_fract_y
_atom_site_fract_z
_atom_site_U_iso_or_equiv
_atom_site_adp_type
_atom_site_occupancy
_atom_site_symmetry_multiplicity
_atom_site_calc_flag
_atom_site_refinement_flags
C1 C -0.2492(5) -0.1025(4) 0.8747(3) 0.0521(14) Uani 1 1 d .
H1 H -0.1600 -0.0866 0.8740 0.063 Uiso 1 1 calc R
C2 C -0.3415(5) -0.2005(5) 0.8285(3) 0.0583(15) Uani 1 1 d .
H2 H -0.3140 -0.2512 0.7958 0.070 Uiso 1 1 calc R
C3 C -0.5030(5) -0.1507(4) 0.8710(3) 0.0551(15) Uani 1 1 d .
H3 H -0.5934 -0.1650 0.8689 0.066 Uiso 1 1 calc R
C4 C 0.2040(5) 0.4651(4) 0.9299(3) 0.0467(13) Uani 1 1 d .
C5 C 0.1173(5) 0.3728(4) 1.0834(3) 0.0531(14) Uani 1 1 d .
C6 C 0.1527(5) 0.4083(5) 1.1535(3) 0.0605(16) Uani 1 1 d .
H6 H 0.2338 0.4675 1.1798 0.073 Uiso 1 1 calc R
C7 C 0.5143(7) 0.1411(5) 0.5603(3) 0.078(2) Uani 1 1 d .
C8 C 0.1870(6) 0.7935(5) 0.6394(3) 0.0632(16) Uani 1 1 d .
C9 C -0.2830(5) -0.0268(4) 0.9222(3) 0.0460(13) Uani 1 1 d .
C10 C -0.4165(5) -0.0521(4) 0.9188(3) 0.0582(16) Uani 1 1 d .
H10 H -0.4457 0.0000 0.9500 0.070 Uiso 1 1 calc R
C11 C -0.1987(5) 0.1320(4) 1.0322(3) 0.0572(15) Uani 1 1 d .
C12 C 0.4667(9) 0.3304(6) 0.6447(4) 0.100(3) Uani 1 1 d .
C13 C 0.1534(9) 0.8702(8) 0.5395(4) 0.102(3) Uani 1 1 d .
H13 H 0.1690 0.8801 0.4971 0.123 Uiso 1 1 calc R
C14 C -0.0738(5) 0.2304(4) 1.0774(3) 0.0576(15) Uani 1 1 d .
C15 C -0.0477(6) 0.2633(5) 1.1493(3) 0.0732(19) Uani 1 1 d .
H15 H -0.1063 0.2235 1.1715 0.088 Uiso 1 1 calc R
C16 C 0.0596(6) 0.3503(6) 1.1844(3) 0.0757(18) Uani 1 1 d .
H16 H 0.0765 0.3763 1.2329 0.091 Uiso 1 1 calc R
C17 C 0.2233(7) 0.8089(7) 0.5796(3) 0.086(2) Uani 1 1 d .
H17 H 0.2918 0.7790 0.5675 0.103 Uiso 1 1 calc R
C18 C 0.2043(6) 0.4293(5) 1.0435(4) 0.0637(18) Uani 1 1 d .
C19 C 0.0913(7) 0.8308(7) 0.6573(3) 0.085(2) Uani 1 1 d .
H19 H 0.0674 0.8139 0.6968 0.102 Uiso 1 1 calc R
C20 C 0.1339(6) 0.4522(5) 0.8690(4) 0.0686(17) Uani 1 1 d .
H20 H 0.0415 0.4161 0.8573 0.082 Uiso 1 1 calc R
C21 C 0.1879(6) 0.4890(6) 0.8200(3) 0.093(2) Uani 1 1 d .
H21 H 0.1301 0.4738 0.7753 0.111 Uiso 1 1 calc R
C22 C 0.5935(9) 0.3278(6) 0.6500(3) 0.100(2) Uani 1 1 d .
H22 H 0.6655 0.3903 0.6827 0.120 Uiso 1 1 calc R
C23 C 0.3834(8) 0.1451(6) 0.5533(5) 0.137(4) Uani 1 1 d .
H23 H 0.3114 0.0865 0.5184 0.165 Uiso 1 1 calc R
C24 C 0.3400(5) 0.5160(5) 0.9449(3) 0.0720(18) Uani 1 1 d .
H24 H 0.3987 0.5243 0.9885 0.086 Uiso 1 1 calc R
C25 C 0.0602(7) 0.9167(6) 0.5627(4) 0.0759(18) Uani 1 1 d .
C26 C 0.6132(8) 0.2309(6) 0.6060(3) 0.089(2) Uani 1 1 d .
H26 H 0.7008 0.2284 0.6084 0.106 Uiso 1 1 calc R
C27 C 0.3665(12) 0.2371(7) 0.5991(6) 0.218(7) Uani 1 1 d .
H27 H 0.2791 0.2363 0.5994 0.262 Uiso 1 1 calc R
C28 C 0.2652(7) 0.7288(7) 0.6870(4) 0.091(2) Uani 1 1 d .
C29 C 0.3837(7) 0.5539(6) 0.8912(5) 0.093(2) Uani 1 1 d .
H29 H 0.4755 0.5912 0.9012 0.112 Uiso 1 1 calc R
C30 C 0.0243(6) 0.8969(7) 0.6164(3) 0.0767(19) Uani 1 1 d .
H30 H -0.0451 0.9259 0.6280 0.092 Uiso 1 1 calc R
C31 C 0.4362(11) 0.4332(7) 0.6919(4) 0.111(3) Uani 1 1 d .
N1 N 0.3129(5) 0.5438(4) 0.8293(3) 0.0599(13) Uani 1 1 d .
N2 N 0.1466(4) 0.4192(4) 0.9776(3) 0.0520(11) Uani 1 1 d .
H2A H 0.0623 0.3788 0.9621 0.062 Uiso 1 1 calc R
N3 N -0.4692(4) -0.2312(3) 0.8256(2) 0.0505(11) Uani 1 1 d .
N4 N -0.1875(4) 0.0729(3) 0.9700(2) 0.0517(11) Uani 1 1 d .
H4 H -0.1139 0.1007 0.9598 0.062 Uiso 1 1 calc R
N5 N 0.5500(5) 0.0438(4) 0.5203(3) 0.087(2) Uani 1 1 d .
N6 N -0.0192(6) 0.9920(6) 0.5234(3) 0.104(2) Uani 1 1 d .
N7 N 0.0068(4) 0.2835(4) 1.0446(2) 0.0536(11) Uani 1 1 d .
O1 O 0.2290(5) 0.6917(5) 0.7317(3) 0.1043(17) Uani 1 1 d .
O2 O 0.3672(6) 0.7029(5) 0.6722(2) 0.1178(18) Uani 1 1 d .
O3 O 0.3107(6) 0.4304(5) 0.6815(3) 0.160(3) Uani 1 1 d .
O4 O 0.5235(5) 0.5218(4) 0.7286(2) 0.0871(14) Uani 1 1 d .
O5 O -0.2889(3) 0.0991(3) 1.0547(2) 0.0794(13) Uani 1 1 d .
O6 O 0.3245(4) 0.4826(4) 1.0750(2) 0.0827(13) Uani 1 1 d .
Zn1 Zn 0.39072(6) 0.61407(5) 0.75874(3) 0.0633(3) Uani 1 1 d .

loop_
_atom_site_aniso_label
_atom_site_aniso_U_11
_atom_site_aniso_U_22
_atom_site_aniso_U_33
_atom_site_aniso_U_23
_atom_site_aniso_U_13
_atom_site_aniso_U_12
C1 0.053(3) 0.041(3) 0.069(4) 0.007(3) 0.042(3) 0.007(3)
C2 0.066(4) 0.048(3) 0.071(4) 0.004(3) 0.051(3) 0.012(3)
C3 0.050(3) 0.043(3) 0.079(4) 0.000(3) 0.050(3) 0.009(3)
C4 0.049(3) 0.031(3) 0.068(4) 0.010(3) 0.035(3) 0.009(2)
C5 0.051(3) 0.030(3) 0.075(4) -0.005(3) 0.034(3) 0.002(3)
C6 0.062(4) 0.029(3) 0.100(5) 0.014(3) 0.044(4) 0.012(3)
C7 0.118(5) 0.033(3) 0.092(5) -0.002(3) 0.073(4) 0.008(3)
C8 0.073(4) 0.038(3) 0.065(4) 0.011(3) 0.019(4) -0.008(3)
C9 0.059(3) 0.018(2) 0.069(3) 0.007(2) 0.042(3) 0.005(2)
C10 0.057(3) 0.023(3) 0.100(4) -0.004(3) 0.058(3) 0.003(2)
C11 0.059(3) 0.032(3) 0.091(4) 0.000(3) 0.056(3) 0.009(3)
C12 0.172(7) 0.042(4) 0.107(5) -0.002(4) 0.109(6) 0.015(4)
C13 0.120(7) 0.106(6) 0.065(5) 0.036(5) 0.030(5) -0.014(5)
C14 0.084(4) 0.022(3) 0.076(4) 0.000(3) 0.057(3) 0.007(3)
C15 0.094(5) 0.030(3) 0.094(5) -0.004(3) 0.064(4) -0.007(3)
C16 0.090(5) 0.064(4) 0.073(4) 0.003(3) 0.041(4) 0.015(4)
C17 0.077(5) 0.093(5) 0.070(5) -0.005(4) 0.043(4) -0.012(4)
C18 0.039(3) 0.029(3) 0.122(6) 0.008(3) 0.040(4) 0.000(3)
C19 0.074(5) 0.104(6) 0.068(5) 0.014(4) 0.034(4) -0.001(4)
C20 0.053(4) 0.065(4) 0.097(5) 0.030(4) 0.045(4) 0.005(3)
C21 0.056(4) 0.099(5) 0.090(5) 0.002(4) 0.028(4) -0.035(4)
C22 0.154(7) 0.080(5) 0.080(5) -0.005(4) 0.068(5) 0.048(5)
C23 0.128(6) 0.045(4) 0.244(10) -0.035(5) 0.151(7) -0.007(4)
C24 0.054(3) 0.075(4) 0.107(5) 0.049(4) 0.048(4) 0.012(3)
C25 0.063(4) 0.065(4) 0.084(5) 0.025(4) 0.013(4) -0.008(4)
C26 0.142(6) 0.069(5) 0.082(5) 0.022(4) 0.062(5) 0.047(5)
C27 0.272(12) 0.046(5) 0.336(14) -0.066(7) 0.263(12) -0.045(6)
C28 0.070(5) 0.076(5) 0.097(6) -0.017(5) 0.025(5) -0.013(4)
C29 0.056(4) 0.077(5) 0.165(8) 0.037(5) 0.073(5) 0.007(4)
C30 0.065(4) 0.101(5) 0.063(4) 0.010(4) 0.026(4) 0.022(4)
C31 0.181(9) 0.041(4) 0.130(7) 0.000(4) 0.103(7) 0.022(5)
N1 0.053(3) 0.052(3) 0.077(3) -0.001(3) 0.035(3) 0.017(3)
N2 0.056(3) 0.042(3) 0.068(3) 0.012(2) 0.041(3) 0.011(2)
N3 0.049(2) 0.036(2) 0.071(3) 0.004(2) 0.039(2) 0.006(2)
N4 0.063(3) 0.027(2) 0.075(3) 0.006(2) 0.051(2) 0.007(2)
N5 0.134(6) 0.041(3) 0.125(5) 0.023(3) 0.102(5) 0.031(3)
N6 0.080(4) 0.118(5) 0.095(5) 0.004(4) 0.053(3) -0.022(4)
N7 0.060(3) 0.032(2) 0.079(3) 0.009(2) 0.045(2) 0.012(2)
O1 0.094(3) 0.108(4) 0.105(4) 0.032(3) 0.049(3) -0.008(3)
O2 0.146(5) 0.107(4) 0.078(3) -0.023(3) 0.014(3) 0.046(4)
O3 0.158(5) 0.092(4) 0.205(6) -0.066(4) 0.136(5) -0.014(4)
O4 0.134(4) 0.044(3) 0.101(3) 0.009(2) 0.073(3) 0.028(3)
O5 0.066(2) 0.060(2) 0.105(3) -0.016(2) 0.063(2) -0.005(2)
O6 0.081(3) 0.073(3) 0.105(3) 0.029(3) 0.047(3) 0.015(3)
Zn1 0.0766(5) 0.0323(4) 0.0845(5) -0.0079(3) 0.0618(4) 0.0011(3)

loop_
_atom_type_symbol
_atom_type_description
_atom_type_scat_dispersion_real
_atom_type_scat_dispersion_imag
_atom_type_scat_source
C C 0.0033 0.0016 'International Tables Vol C Tables 4.2.6.8 and 6.1.1.4'
H H 0.0000 0.0000 'International Tables Vol C Tables 4.2.6.8 and 6.1.1.4'
O O 0.0106 0.0060 'International Tables Vol C Tables 4.2.6.8 and 6.1.1.4'
N N 0.0061 0.0033 'International Tables Vol C Tables 4.2.6.8 and 6.1.1.4'
Zn Zn 0.2839 1.4301 'International Tables Vol C Tables 4.2.6.8 and 6.1.1.4'

loop_
_geom_angle_atom_site_label_1
_geom_angle_atom_site_label_2
_geom_angle_atom_site_label_3
_geom_angle
_geom_angle_site_symmetry_1
_geom_angle_site_symmetry_3
C2 C1 C9 120.3(4) . .
C2 C1 H1 119.9 . .
C9 C1 H1 119.9 . .
N3 C2 C1 124.4(4) . .
N3 C2 H2 117.8 . .
C1 C2 H2 117.8 . .
C10 C3 N3 124.1(4) . .
C10 C3 H3 118.0 . .
N3 C3 H3 118.0 . .
C20 C4 C24 117.6(5) . .
C20 C4 N2 120.2(5) . .
C24 C4 N2 121.9(6) . .
N7 C5 C6 124.0(5) . .
N7 C5 C18 114.9(5) . .
C6 C5 C18 121.1(5) . .
C5 C6 C16 115.2(5) . .
C5 C6 H6 122.4 . .
C16 C6 H6 122.4 . .
C26 C7 C23 120.1(6) . .
C26 C7 N5 116.1(6) . .
C23 C7 N5 123.8(6) . .
C19 C8 C17 124.1(7) . .
C19 C8 C28 118.0(6) . .
C17 C8 C28 117.9(7) . .
C1 C9 N4 120.0(4) . .
C1 C9 C10 117.1(5) . .
N4 C9 C10 122.8(4) . .
C3 C10 C9 119.3(4) . .
C3 C10 H10 120.4 . .
C9 C10 H10 120.4 . .
O5 C11 N4 124.6(5) . .
O5 C11 C14 120.5(4) . .
N4 C11 C14 113.9(4) . .
C27 C12 C22 119.4(6) . .
C27 C12 C31 119.5(8) . .
C22 C12 C31 120.9(7) . .
C25 C13 C17 118.2(7) . .
C25 C13 H13 120.9 . .
C17 C13 H13 120.9 . .
N7 C14 C15 122.9(5) . .
N7 C14 C11 116.0(4) . .
C15 C14 C11 121.1(4) . .
C16 C15 C14 117.5(5) . .
C16 C15 H15 121.3 . .
C14 C15 H15 121.3 . .
C15 C16 C6 123.0(6) . .
C15 C16 H16 118.5 . .
C6 C16 H16 118.5 . .
C13 C17 C8 116.1(7) . .
C13 C17 H17 121.9 . .
C8 C17 H17 121.9 . .
O6 C18 N2 125.7(5) . .
O6 C18 C5 118.0(6) . .
N2 C18 C5 116.3(5) . .
C8 C19 C30 118.5(6) . .
C8 C19 H19 120.7 . .
C30 C19 H19 120.7 . .
C4 C20 C21 121.7(6) . .
C4 C20 H20 119.1 . .
C21 C20 H20 119.1 . .
N1 C21 C20 125.8(6) . .
N1 C21 H21 117.1 . .
C20 C21 H21 117.1 . .
C12 C22 C26 117.6(7) . .
C12 C22 H22 121.2 . .
C26 C22 H22 121.2 . .
C27 C23 C7 116.1(9) . .
C27 C23 H23 122.0 . .
C7 C23 H23 122.0 . .
C4 C24 C29 115.5(6) . .
C4 C24 H24 122.3 . .
C29 C24 H24 122.3 . .
C30 C25 C13 124.5(8) . .
C30 C25 N6 112.9(7) . .
C13 C25 N6 122.5(7) . .
C7 C26 C22 122.5(7) . .
C7 C26 H26 118.7 . .
C22 C26 H26 118.7 . .
C23 C27 C12 123.9(9) . .
C23 C27 H27 118.1 . .
C12 C27 H27 118.1 . .
O1 C28 O2 119.0(9) . .
O1 C28 C8 123.1(7) . .
O2 C28 C8 117.4(7) . .
O1 C28 Zn1 58.4(5) . .
O2 C28 Zn1 60.8(5) . .
C8 C28 Zn1 176.9(5) . .
N1 C29 C24 127.4(6) . .
N1 C29 H29 116.3 . .
C24 C29 H29 116.3 . .
C25 C30 C19 118.2(7) . .
C25 C30 H30 120.9 . .
C19 C30 H30 120.9 . .
O4 C31 O3 122.0(6) . .
O4 C31 C12 120.3(8) . .
O3 C31 C12 116.7(8) . .
O4 C31 Zn1 58.4(3) . .
O3 C31 Zn1 63.8(3) . .
C12 C31 Zn1 173.4(5) . .
C29 N1 C21 111.8(6) . .
C29 N1 Zn1 122.5(4) . .
C21 N1 Zn1 125.7(5) . .
C18 N2 C4 127.7(5) . .
C18 N2 H2A 116.1 . .
C4 N2 H2A 116.1 . .
C2 N3 C3 114.7(4) . .
C2 N3 Zn1 124.8(3) . 1_445
C3 N3 Zn1 120.6(3) . 1_445
C11 N4 C9 125.3(4) . .
C11 N4 H4 117.4 . .
C9 N4 H4 117.4 . .
N5 N5 C7 113.2(6) 2_656 .
N6 N6 C25 109.4(9) 2_576 .
C14 N7 C5 117.3(4) . .
C28 O1 Zn1 93.5(5) . .
C28 O2 Zn1 88.3(5) . .
C31 O3 Zn1 84.0(4) . .
C31 O4 Zn1 92.5(5) . .
N1 Zn1 N3 98.18(18) . 1_665
N1 Zn1 O4 112.39(18) . .
N3 Zn1 O4 96.40(18) 1_665 .
N1 Zn1 O1 90.29(19) . .
N3 Zn1 O1 100.26(17) 1_665 .
O4 Zn1 O1 149.57(19) . .
N1 Zn1 O2 148.7(2) . .
N3 Zn1 O2 93.54(18) 1_665 .
O4 Zn1 O2 94.84(19) . .
O1 Zn1 O2 59.0(2) . .
N1 Zn1 O3 91.9(2) . .
N3 Zn1 O3 157.7(2) 1_665 .
O4 Zn1 O3 61.3(2) . .
O1 Zn1 O3 99.6(2) . .
O2 Zn1 O3 87.9(2) . .
N1 Zn1 C31 103.3(2) . .
N3 Zn1 C31 125.5(3) 1_665 .
O4 Zn1 C31 29.1(2) . .
O1 Zn1 C31 128.7(3) . .
O2 Zn1 C31 93.0(2) . .
O3 Zn1 C31 32.2(3) . .
N1 Zn1 C28 118.4(2) . .
N3 Zn1 C28 96.90(19) 1_665 .
O4 Zn1 C28 124.6(2) . .
O1 Zn1 C28 28.16(18) . .
O2 Zn1 C28 30.9(2) . .
O3 Zn1 C28 95.7(3) . .
C31 Zn1 C28 114.7(3) . .

loop_
_geom_bond_atom_site_label_1
_geom_bond_atom_site_label_2
_geom_bond_distance
_geom_bond_site_symmetry_2
C1 C2 1.350(6) .
C1 C9 1.353(6) .
C1 H1 0.9500 .
C2 N3 1.339(6) .
C2 H2 0.9500 .
C3 C10 1.342(6) .
C3 N3 1.359(5) .
C3 H3 0.9500 .
C4 C20 1.274(7) .
C4 C24 1.399(7) .
C4 N2 1.399(6) .
C5 N7 1.350(6) .
C5 C6 1.363(7) .
C5 C18 1.506(7) .
C6 C16 1.422(7) .
C6 H6 0.9500 .
C7 C26 1.331(9) .
C7 C23 1.410(9) .
C7 N5 1.434(7) .
C8 C19 1.312(8) .
C8 C17 1.406(8) .
C8 C28 1.549(10) .
C9 N4 1.386(6) .
C9 C10 1.399(6) .
C10 H10 0.9500 .
C11 O5 1.196(5) .
C11 N4 1.378(6) .
C11 C14 1.521(7) .
C12 C27 1.354(11) .
C12 C22 1.367(10) .
C12 C31 1.525(8) .
C13 C25 1.381(10) .
C13 C17 1.384(10) .
C13 H13 0.9500 .
C14 N7 1.334(5) .
C14 C15 1.404(7) .
C15 C16 1.300(7) .
C15 H15 0.9500 .
C16 H16 0.9500 .
C17 H17 0.9500 .
C18 O6 1.267(6) .
C18 N2 1.332(7) .
C19 C30 1.418(9) .
C19 H19 0.9500 .
C20 C21 1.364(8) .
C20 H20 0.9500 .
C21 N1 1.315(6) .
C21 H21 0.9500 .
C22 C26 1.382(8) .
C22 H22 0.9500 .
C23 C27 1.350(8) .
C23 H23 0.9500 .
C24 C29 1.403(8) .
C24 H24 0.9500 .
C25 C30 1.298(8) .
C25 N6 1.552(9) .
C26 H26 0.9500 .
C27 H27 0.9500 .
C28 O1 1.192(8) .
C28 O2 1.296(8) .
C28 Zn1 2.522(10) .
C29 N1 1.300(8) .
C29 H29 0.9500 .
C30 H30 0.9500 .
C31 O4 1.203(9) .
C31 O3 1.325(10) .
C31 Zn1 2.470(7) .
N1 Zn1 2.042(5) .
N2 H2A 0.8800 .
N3 Zn1 2.060(4) 1_445
N4 H4 0.8800 .
N5 N5 1.289(10) 2_656
N6 N6 1.165(9) 2_576
O1 Zn1 2.150(5) .
O2 Zn1 2.203(6) .
O3 Zn1 2.229(5) .
O4 Zn1 2.106(4) .
Zn1 N3 2.060(4) 1_665

loop_
_geom_torsion_atom_site_label_1
_geom_torsion_atom_site_label_2
_geom_torsion_atom_site_label_3
_geom_torsion_atom_site_label_4
_geom_torsion
_geom_torsion_site_symmetry_4
C9 C1 C2 N3 -0.4(8) .
N7 C5 C6 C16 -4.3(8) .
C18 C5 C6 C16 178.1(5) .
C2 C1 C9 N4 179.3(5) .
C2 C1 C9 C10 -2.6(8) .
N3 C3 C10 C9 1.4(8) .
C1 C9 C10 C3 2.1(8) .
N4 C9 C10 C3 -179.9(5) .
O5 C11 C14 N7 -163.8(5) .
N4 C11 C14 N7 26.7(6) .
O5 C11 C14 C15 15.3(8) .
N4 C11 C14 C15 -154.2(5) .
N7 C14 C15 C16 0.6(8) .
C11 C14 C15 C16 -178.4(5) .
C14 C15 C16 C6 -2.9(9) .
C5 C6 C16 C15 4.6(8) .
C25 C13 C17 C8 3.5(10) .
C19 C8 C17 C13 1.6(9) .
C28 C8 C17 C13 -178.3(5) .
N7 C5 C18 O6 -158.3(5) .
C6 C5 C18 O6 19.5(7) .
N7 C5 C18 N2 22.2(7) .
C6 C5 C18 N2 -160.0(5) .
C17 C8 C19 C30 -3.7(10) .
C28 C8 C19 C30 176.2(5) .
C24 C4 C20 C21 -1.5(9) .
N2 C4 C20 C21 -175.9(5) .
C4 C20 C21 N1 -2.2(11) .
C27 C12 C22 C26 2.5(12) .
C31 C12 C22 C26 179.3(6) .
C26 C7 C23 C27 -5.8(12) .
N5 C7 C23 C27 174.2(8) .
C20 C4 C24 C29 3.3(8) .
N2 C4 C24 C29 177.7(5) .
C17 C13 C25 C30 -6.9(11) .
C17 C13 C25 N6 177.2(6) .
C23 C7 C26 C22 2.8(11) .
N5 C7 C26 C22 -177.2(6) .
C12 C22 C26 C7 -1.0(11) .
C7 C23 C27 C12 7.6(16) .
C22 C12 C27 C23 -6.1(16) .
C31 C12 C27 C23 177.1(9) .
C19 C8 C28 O1 13.7(9) .
C17 C8 C28 O1 -166.5(6) .
C19 C8 C28 O2 -173.7(6) .
C17 C8 C28 O2 6.2(8) .
C19 C8 C28 Zn1 131(9) .
C17 C8 C28 Zn1 -49(9) .
C4 C24 C29 N1 -2.1(10) .
C13 C25 C30 C19 4.8(10) .
N6 C25 C30 C19 -178.9(5) .
C8 C19 C30 C25 0.5(9) .
C27 C12 C31 O4 -173.9(9) .
C22 C12 C31 O4 9.3(12) .
C27 C12 C31 O3 -5.4(12) .
C22 C12 C31 O3 177.8(7) .
C27 C12 C31 Zn1 -98(7) .
C22 C12 C31 Zn1 86(7) .
C24 C29 N1 C21 -1.2(10) .
C24 C29 N1 Zn1 176.0(5) .
C20 C21 N1 C29 3.4(10) .
C20 C21 N1 Zn1 -173.6(5) .
O6 C18 N2 C4 -0.7(9) .
C5 C18 N2 C4 178.7(4) .
C20 C4 N2 C18 -177.0(5) .
C24 C4 N2 C18 8.8(8) .
C1 C2 N3 C3 3.8(8) .
C1 C2 N3 Zn1 -176.4(4) 1_445
C10 C3 N3 C2 -4.3(8) .
C10 C3 N3 Zn1 175.9(4) 1_445
O5 C11 N4 C9 5.3(9) .
C14 C11 N4 C9 174.4(4) .
C1 C9 N4 C11 -158.7(5) .
C10 C9 N4 C11 23.4(8) .
C26 C7 N5 N5 176.5(6) 2_656
C23 C7 N5 N5 -3.5(11) 2_656
C30 C25 N6 N6 178.9(7) 2_576
C13 C25 N6 N6 -4.8(10) 2_576
C15 C14 N7 C5 -0.2(7) .
C11 C14 N7 C5 178.8(4) .
C6 C5 N7 C14 2.3(7) .
C18 C5 N7 C14 180.0(4) .
O2 C28 O1 Zn1 4.2(6) .
C8 C28 O1 Zn1 176.7(5) .
O1 C28 O2 Zn1 -4.1(6) .
C8 C28 O2 Zn1 -177.1(5) .
O4 C31 O3 Zn1 -4.3(8) .
C12 C31 O3 Zn1 -172.6(6) .
O3 C31 O4 Zn1 4.5(9) .
C12 C31 O4 Zn1 172.4(7) .
C29 N1 Zn1 N3 -34.0(5) 1_665
C21 N1 Zn1 N3 142.8(5) 1_665
C29 N1 Zn1 O4 66.4(5) .
C21 N1 Zn1 O4 -116.8(5) .
C29 N1 Zn1 O1 -134.4(5) .
C21 N1 Zn1 O1 42.4(5) .
C29 N1 Zn1 O2 -144.9(5) .
C21 N1 Zn1 O2 31.9(7) .
C29 N1 Zn1 O3 126.0(5) .
C21 N1 Zn1 O3 -57.2(5) .
C29 N1 Zn1 C31 95.6(6) .
C21 N1 Zn1 C31 -87.7(6) .
C29 N1 Zn1 C28 -136.4(5) .
C21 N1 Zn1 C28 40.3(6) .
C31 O4 Zn1 N1 76.8(5) .
C31 O4 Zn1 N3 178.4(5) 1_665
C31 O4 Zn1 O1 -58.6(6) .
C31 O4 Zn1 O2 -87.5(5) .
C31 O4 Zn1 O3 -2.6(5) .
C31 O4 Zn1 C28 -78.6(5) .
C28 O1 Zn1 N1 -176.2(4) .
C28 O1 Zn1 N3 85.4(4) 1_665
C28 O1 Zn1 O4 -36.7(6) .
C28 O1 Zn1 O2 -2.5(4) .
C28 O1 Zn1 O3 -84.2(4) .
C28 O1 Zn1 C31 -68.8(5) .
C28 O2 Zn1 N1 14.6(6) .
C28 O2 Zn1 N3 -97.5(4) 1_665
C28 O2 Zn1 O4 165.7(4) .
C28 O2 Zn1 O1 2.3(4) .
C28 O2 Zn1 O3 104.8(4) .
C28 O2 Zn1 C31 136.6(4) .
C31 O3 Zn1 N1 -112.2(5) .
C31 O3 Zn1 N3 4.9(9) 1_665
C31 O3 Zn1 O4 2.4(4) .
C31 O3 Zn1 O1 157.2(5) .
C31 O3 Zn1 O2 99.1(5) .
C31 O3 Zn1 C28 129.0(5) .
O4 C31 Zn1 N1 -112.3(4) .
O3 C31 Zn1 N1 71.9(5) .
C12 C31 Zn1 N1 168(7) .
O4 C31 Zn1 N3 -2.0(6) 1_665
O3 C31 Zn1 N3 -177.7(4) 1_665
C12 C31 Zn1 N3 -82(7) 1_665
O3 C31 Zn1 O4 -175.7(8) .
C12 C31 Zn1 O4 -80(7) .
O4 C31 Zn1 O1 146.4(4) .
O3 C31 Zn1 O1 -29.4(6) .
C12 C31 Zn1 O1 66(7) .
O4 C31 Zn1 O2 94.5(5) .
O3 C31 Zn1 O2 -81.2(5) .
C12 C31 Zn1 O2 14(7) .
O4 C31 Zn1 O3 175.7(8) .
C12 C31 Zn1 O3 96(7) .
O4 C31 Zn1 C28 117.4(5) .
O3 C31 Zn1 C28 -58.3(5) .
C12 C31 Zn1 C28 37(7) .
O1 C28 Zn1 N1 4.3(5) .
O2 C28 Zn1 N1 -171.5(3) .
C8 C28 Zn1 N1 -115(9) .
O1 C28 Zn1 N3 -98.9(4) 1_665
O2 C28 Zn1 N3 85.4(4) 1_665
C8 C28 Zn1 N3 142(9) 1_665
O1 C28 Zn1 O4 158.4(4) .
O2 C28 Zn1 O4 -17.4(5) .
C8 C28 Zn1 O4 40(9) .
O2 C28 Zn1 O1 -175.8(7) .
C8 C28 Zn1 O1 -119(9) .
O1 C28 Zn1 O2 175.8(7) .
C8 C28 Zn1 O2 57(9) .
O1 C28 Zn1 O3 99.6(4) .
O2 C28 Zn1 O3 -76.2(4) .
C8 C28 Zn1 O3 -19(9) .
O1 C28 Zn1 C31 126.8(5) .
O2 C28 Zn1 C31 -49.0(5) .
C8 C28 Zn1 C31 8(9) .

loop_
_platon_squeeze_void_nr
_platon_squeeze_void_average_x
_platon_squeeze_void_average_y
_platon_squeeze_void_average_z
_platon_squeeze_void_volume
_platon_squeeze_void_count_electrons
_platon_squeeze_void_content
1 0.144 0.158 0.500 1147 463 ' '
